data_7055341
loop_
_publ_author_name
'Gressenbuch, Mathias'
'Lehmann, Ulrike'
'Kersting, Berthold'

_publ_section_title
;
 Synthesis and structural chemistry of bicyclic hexaaza-dithia macrocycles
 containing pendant donor groups
;
_journal_issue 7
_journal_name_full 'New J. Chem.'
_journal_page_first 5731
_journal_paper_doi 10.1039/C5NJ03197D
_journal_volume 40
_journal_year 2016
_chemical_formula_sum 'C48 H76 N6 O8 S2'
_chemical_formula_weight 929.27
_chemical_name_systematic
; 
 ? 
;
_space_group_IT_number 15
_symmetry_cell_setting monoclinic
_symmetry_space_group_name_Hall '-I 2ya'
_symmetry_space_group_name_H-M 'I 1 2/a 1'
_atom_sites_solution_hydrogens geom
_atom_sites_solution_primary direct
_atom_sites_solution_secondary difmap
_audit_creation_method SHELXL-97
_audit_update_record
;
2016-01-07 deposited with the CCDC.
2016-01-25 downloaded from the CCDC.
;
_cell_angle_alpha 90.00
_cell_angle_beta 105.36(2)
_cell_angle_gamma 90.00
_cell_formula_units_Z 4
_cell_length_a 18.934(3)
_cell_length_b 10.294(3)
_cell_length_c 31.857(5)
_cell_measurement_reflns_used 3412
_cell_measurement_temperature 180(2)
_cell_measurement_theta_max 30.0
_cell_measurement_theta_min 1.5
_cell_volume 5987(2)
_computing_cell_refinement 'STOE X-AREA'
_computing_data_collection 'STOE X-AREA'
_computing_data_reduction 'STOE X-AREA, STOE X-RED'
_computing_molecular_graphics 'ORTEP 3 (Farrugia, 1999)'
_computing_publication_material 'ORTEP 3 (Farrugia, 1999)'
_computing_structure_refinement 'SHELXL-97 (Sheldrick, 1997)'
_computing_structure_solution 'SHELXS-97 (Sheldrick, 1990)'
_diffrn_ambient_temperature 180(2)
_diffrn_measured_fraction_theta_full 1.000
_diffrn_measured_fraction_theta_max 1.000
_diffrn_measurement_device_type 'STOE IPDS2'
_diffrn_radiation_monochromator graphite
_diffrn_radiation_source 'fine-focus sealed tube'
_diffrn_radiation_type MoK\a
_diffrn_radiation_wavelength 0.71073
_diffrn_reflns_av_R_equivalents 0.1091
_diffrn_reflns_av_sigmaI/netI 0.0683
_diffrn_reflns_limit_h_max 22
_diffrn_reflns_limit_h_min -22
_diffrn_reflns_limit_k_max 12
_diffrn_reflns_limit_k_min -12
_diffrn_reflns_limit_l_max 37
_diffrn_reflns_limit_l_min -37
_diffrn_reflns_number 23148
_diffrn_reflns_theta_full 25.00
_diffrn_reflns_theta_max 25.00
_diffrn_reflns_theta_min 2.09
_exptl_absorpt_coefficient_mu 0.136
_exptl_absorpt_correction_T_max 0.9615
_exptl_absorpt_correction_T_min 0.9192
_exptl_absorpt_correction_type empirical
_exptl_crystal_colour colorless
_exptl_crystal_density_diffrn 1.031
_exptl_crystal_density_method 'not measured'
_exptl_crystal_description block
_exptl_crystal_F_000 2008
_exptl_crystal_size_max 0.39
_exptl_crystal_size_mid 0.23
_exptl_crystal_size_min 0.18
_platon_squeeze_details
;
;
_refine_diff_density_max 0.431
_refine_diff_density_min -0.228
_refine_diff_density_rms 0.059
_refine_ls_extinction_method none
_refine_ls_goodness_of_fit_ref 0.792
_refine_ls_hydrogen_treatment mixed
_refine_ls_matrix_type full
_refine_ls_number_parameters 297
_refine_ls_number_reflns 5280
_refine_ls_number_restraints 0
_refine_ls_restrained_S_all 0.792
_refine_ls_R_factor_all 0.0566
_refine_ls_R_factor_gt 0.0458
_refine_ls_shift/su_max 0.001
_refine_ls_shift/su_mean 0.000
_refine_ls_structure_factor_coef Fsqd
_refine_ls_weighting_details 'calc w=1/[\s^2^(Fo^2^)+(0.1294P)^2^+0.0000P] where P=(Fo^2^+2Fc^2^)/3'
_refine_ls_weighting_scheme calc
_refine_ls_wR_factor_gt 0.1321
_refine_ls_wR_factor_ref 0.1387
_reflns_number_gt 4160
_reflns_number_total 5280
_reflns_threshold_expression >2sigma(I)
_cod_data_source_file c5nj03197d2.cif
_cod_data_source_block gr19nsq
_cod_depositor_comments 'Adding full bibliography for 7055338--7055343.cif.'
_cod_original_sg_symbol_H-M I2/a
_cod_database_code 7055341

loop_
_symmetry_equiv_pos_as_xyz
'x, y, z'
'-x+1/2, y, -z'
'x+1/2, y+1/2, z+1/2'
'-x+1, y+1/2, -z+1/2'
'-x, -y, -z'
'x-1/2, -y, z'
'-x+1/2, -y+1/2, -z+1/2'
'x, -y+1/2, z+1/2'

loop_
_atom_site_label
_atom_site_type_symbol
_atom_site_fract_x
_atom_site_fract_y
_atom_site_fract_z
_atom_site_U_iso_or_equiv
_atom_site_adp_type
_atom_site_occupancy
_atom_site_symmetry_multiplicity
_atom_site_calc_flag
_atom_site_refinement_flags
S1 S 0.36194(2) 0.10474(4) 0.045458(13) 0.02402(15) Uani 1 1 d .
N1 N 0.27015(8) -0.02290(15) 0.15693(4) 0.0246(3) Uani 1 1 d .
N2 N 0.45873(8) -0.23817(14) -0.00781(4) 0.0254(3) Uani 1 1 d .
N3 N 0.42000(8) -0.14974(16) -0.10390(5) 0.0282(3) Uani 1 1 d .
O1 O 0.63049(7) -0.22677(15) 0.07866(4) 0.0385(3) Uani 1 1 d .
O2 O 0.56252(7) -0.35902(13) 0.00539(4) 0.0312(3) Uani 1 1 d .
O3 O 0.37978(7) -0.04443(17) 0.20587(5) 0.0443(4) Uani 1 1 d .
O4 O 0.32393(10) -0.12686(15) 0.27085(5) 0.0501(4) Uani 1 1 d .
C1 C 0.35522(9) -0.05992(17) 0.06164(5) 0.0218(3) Uani 1 1 d .
C2 C 0.38011(9) -0.16191(18) 0.03958(5) 0.0247(4) Uani 1 1 d .
C3 C 0.37381(10) -0.28925(18) 0.05217(6) 0.0275(4) Uani 1 1 d .
H3 H 0.3883 -0.3576 0.0362 0.033 Uiso 1 1 calc R
C4 C 0.34658(9) -0.31981(17) 0.08782(5) 0.0241(4) Uani 1 1 d .
C5 C 0.32636(9) -0.21745(17) 0.11046(5) 0.0239(4) Uani 1 1 d .
H5 H 0.3100 -0.2362 0.1355 0.029 Uiso 1 1 calc R
C6 C 0.32904(9) -0.08828(17) 0.09798(5) 0.0228(4) Uani 1 1 d .
C7 C 0.34066(10) -0.46224(18) 0.10043(6) 0.0292(4) Uani 1 1 d .
C8 C 0.31198(12) -0.4764(2) 0.14102(7) 0.0379(5) Uani 1 1 d .
H8A H 0.3094 -0.5687 0.1480 0.057 Uiso 1 1 calc R
H8B H 0.2630 -0.4378 0.1353 0.057 Uiso 1 1 calc R
H8C H 0.3452 -0.4317 0.1656 0.057 Uiso 1 1 calc R
C9 C 0.28871(14) -0.5348(2) 0.06248(7) 0.0476(6) Uani 1 1 d .
H9A H 0.3086 -0.5327 0.0371 0.071 Uiso 1 1 calc R
H9B H 0.2405 -0.4929 0.0552 0.071 Uiso 1 1 calc R
H9C H 0.2838 -0.6253 0.0709 0.071 Uiso 1 1 calc R
C10 C 0.41667(13) -0.5261(2) 0.10999(8) 0.0471(6) Uani 1 1 d .
H10A H 0.4343 -0.5237 0.0837 0.071 Uiso 1 1 calc R
H10B H 0.4133 -0.6165 0.1189 0.071 Uiso 1 1 calc R
H10C H 0.4509 -0.4787 0.1335 0.071 Uiso 1 1 calc R
C11 C 0.41728(11) -0.13064(18) 0.00367(6) 0.0299(4) Uani 1 1 d .
H11B H 0.3793 -0.1034 -0.0227 0.036 Uiso 1 1 calc R
H11A H 0.4508 -0.0562 0.0132 0.036 Uiso 1 1 calc R
C12 C 0.42426(10) -0.31810(18) -0.04571(6) 0.0284(4) Uani 1 1 d .
H12B H 0.3704 -0.3112 -0.0516 0.034 Uiso 1 1 calc R
H12A H 0.4379 -0.4101 -0.0391 0.034 Uiso 1 1 calc R
C13 C 0.44694(10) -0.27735(19) -0.08617(6) 0.0290(4) Uani 1 1 d .
H13A H 0.5011 -0.2769 -0.0791 0.035 Uiso 1 1 calc R
H13B H 0.4291 -0.3436 -0.1091 0.035 Uiso 1 1 calc R
C14 C 0.34111(10) -0.15488(19) -0.12533(6) 0.0298(4) Uani 1 1 d .
H14A H 0.3148 -0.1824 -0.1038 0.036 Uiso 1 1 calc R
H14B H 0.3321 -0.2212 -0.1487 0.036 Uiso 1 1 calc R
C15 C 0.18984(9) -0.02525(18) 0.14494(6) 0.0277(4) Uani 1 1 d .
H15A H 0.1710 0.0448 0.1236 0.033 Uiso 1 1 calc R
H15B H 0.1726 -0.0078 0.1712 0.033 Uiso 1 1 calc R
C16 C 0.30610(10) 0.02061(18) 0.12401(6) 0.0287(4) Uani 1 1 d .
H16A H 0.3501 0.0715 0.1386 0.034 Uiso 1 1 calc R
H16B H 0.2724 0.0795 0.1035 0.034 Uiso 1 1 calc R
C17 C 0.52783(9) -0.26933(17) 0.01552(5) 0.0258(4) Uani 1 1 d .
C18 C 0.56012(11) -0.18588(19) 0.05564(6) 0.0341(4) Uani 1 1 d .
H18B H 0.5626 -0.0945 0.0465 0.041 Uiso 1 1 calc R
H18A H 0.5273 -0.1894 0.0752 0.041 Uiso 1 1 calc R
C19 C 0.62943(13) -0.3331(2) 0.10634(7) 0.0466(5) Uani 1 1 d .
H19B H 0.5981 -0.3126 0.1255 0.070 Uiso 1 1 calc R
H19C H 0.6793 -0.3510 0.1240 0.070 Uiso 1 1 calc R
H19A H 0.6101 -0.4098 0.0888 0.070 Uiso 1 1 calc R
C20 C 0.46090(12) -0.1087(3) -0.13495(7) 0.0482(6) Uani 1 1 d .
H20A H 0.4492 -0.1668 -0.1602 0.072 Uiso 1 1 calc R
H20C H 0.5136 -0.1125 -0.1208 0.072 Uiso 1 1 calc R
H20B H 0.4472 -0.0196 -0.1445 0.072 Uiso 1 1 calc R
C21 C 0.31251(10) -0.04981(18) 0.19724(6) 0.0283(4) Uani 1 1 d .
C22 C 0.27351(12) -0.0898(2) 0.23151(6) 0.0361(5) Uani 1 1 d .
H22A H 0.2436 -0.0162 0.2371 0.043 Uiso 1 1 calc R
H22B H 0.2401 -0.1632 0.2203 0.043 Uiso 1 1 calc R
C23 C 0.35435(18) -0.0179(3) 0.29646(7) 0.0662(8) Uani 1 1 d .
H23A H 0.3819 0.0349 0.2806 0.083(10) Uiso 1 1 calc R
H23B H 0.3873 -0.0476 0.3240 0.093(11) Uiso 1 1 calc R
H23C H 0.3149 0.0344 0.3025 0.140 Uiso 1 1 calc R
C24 C 0.28751(9) 0.11331(17) -0.00450(6) 0.0246(4) Uani 1 1 d .
H24A H 0.2930 0.1934 -0.0206 0.030 Uiso 1 1 calc R
H24B H 0.2910 0.0381 -0.0232 0.030 Uiso 1 1 calc R

loop_
_atom_site_aniso_label
_atom_site_aniso_U_11
_atom_site_aniso_U_22
_atom_site_aniso_U_33
_atom_site_aniso_U_23
_atom_site_aniso_U_13
_atom_site_aniso_U_12
S1 0.0225(2) 0.0200(2) 0.0294(2) 0.00145(16) 0.00673(17) -0.00211(16)
N1 0.0258(7) 0.0263(8) 0.0229(7) -0.0011(6) 0.0086(6) 0.0003(6)
N2 0.0280(8) 0.0248(8) 0.0258(7) 0.0030(6) 0.0113(6) 0.0047(6)
N3 0.0225(7) 0.0353(9) 0.0269(7) 0.0017(6) 0.0067(6) -0.0020(6)
O1 0.0354(7) 0.0454(9) 0.0324(7) 0.0024(6) 0.0049(6) -0.0113(6)
O2 0.0297(7) 0.0300(7) 0.0342(7) -0.0001(6) 0.0089(5) 0.0059(5)
O3 0.0277(7) 0.0602(10) 0.0417(8) -0.0042(7) 0.0032(6) 0.0006(7)
O4 0.0720(11) 0.0384(9) 0.0290(7) 0.0056(6) -0.0061(7) -0.0148(8)
C1 0.0194(8) 0.0210(8) 0.0245(8) 0.0010(7) 0.0050(6) -0.0004(6)
C2 0.0250(8) 0.0245(9) 0.0262(8) 0.0033(7) 0.0096(7) 0.0024(7)
C3 0.0320(9) 0.0216(9) 0.0322(9) 0.0016(7) 0.0145(7) 0.0044(7)
C4 0.0221(8) 0.0229(9) 0.0278(8) 0.0018(7) 0.0074(7) 0.0016(7)
C5 0.0231(8) 0.0252(9) 0.0250(8) 0.0029(7) 0.0091(6) 0.0002(7)
C6 0.0210(8) 0.0230(9) 0.0245(8) -0.0011(7) 0.0060(6) 0.0009(6)
C7 0.0338(10) 0.0216(9) 0.0359(9) 0.0044(8) 0.0154(8) 0.0034(7)
C8 0.0461(12) 0.0274(10) 0.0469(11) 0.0074(9) 0.0237(9) 0.0010(8)
C9 0.0667(15) 0.0291(11) 0.0476(12) -0.0019(10) 0.0160(11) -0.0104(10)
C10 0.0489(13) 0.0356(12) 0.0654(14) 0.0212(11) 0.0300(11) 0.0182(10)
C11 0.0376(10) 0.0256(9) 0.0326(9) 0.0060(8) 0.0201(8) 0.0091(8)
C12 0.0254(9) 0.0252(9) 0.0333(9) 0.0015(7) 0.0057(7) 0.0011(7)
C13 0.0251(9) 0.0331(10) 0.0277(8) -0.0043(8) 0.0048(7) 0.0046(7)
C14 0.0241(9) 0.0312(10) 0.0331(9) 0.0011(8) 0.0060(7) 0.0003(7)
C15 0.0256(9) 0.0300(10) 0.0280(8) -0.0003(7) 0.0077(7) 0.0036(7)
C16 0.0378(10) 0.0235(9) 0.0293(9) -0.0016(7) 0.0167(8) -0.0025(7)
C17 0.0294(9) 0.0245(9) 0.0261(8) 0.0048(7) 0.0118(7) -0.0004(7)
C18 0.0459(11) 0.0240(10) 0.0308(9) 0.0022(8) 0.0075(8) -0.0008(8)
C19 0.0497(13) 0.0466(13) 0.0409(11) 0.0107(10) 0.0071(10) 0.0117(10)
C20 0.0286(10) 0.0791(18) 0.0384(11) 0.0177(11) 0.0113(8) -0.0002(10)
C21 0.0281(9) 0.0266(10) 0.0292(9) -0.0059(8) 0.0059(7) 0.0003(7)
C22 0.0441(11) 0.0366(11) 0.0254(9) 0.0009(8) 0.0055(8) -0.0069(9)
C23 0.100(2) 0.0590(16) 0.0302(11) -0.0020(11) 0.0000(12) -0.0342(15)
C24 0.0221(9) 0.0254(9) 0.0281(8) 0.0052(7) 0.0095(7) 0.0023(7)

loop_
_atom_type_symbol
_atom_type_description
_atom_type_scat_dispersion_real
_atom_type_scat_dispersion_imag
_atom_type_scat_source
C C 0.0033 0.0016 'International Tables Vol C Tables 4.2.6.8 and 6.1.1.4'
H H 0.0000 0.0000 'International Tables Vol C Tables 4.2.6.8 and 6.1.1.4'
N N 0.0061 0.0033 'International Tables Vol C Tables 4.2.6.8 and 6.1.1.4'
O O 0.0106 0.0060 'International Tables Vol C Tables 4.2.6.8 and 6.1.1.4'
S S 0.1246 0.1234 'International Tables Vol C Tables 4.2.6.8 and 6.1.1.4'

loop_
_geom_angle_atom_site_label_1
_geom_angle_atom_site_label_2
_geom_angle_atom_site_label_3
_geom_angle
_geom_angle_site_symmetry_1
_geom_angle_site_symmetry_3
C1 S1 C24 101.52(8) . .
C21 N1 C16 118.20(15) . .
C21 N1 C15 123.91(14) . .
C16 N1 C15 117.73(14) . .
C17 N2 C11 123.04(15) . .
C17 N2 C12 118.17(15) . .
C11 N2 C12 118.78(15) . .
C13 N3 C14 110.71(14) . .
C13 N3 C20 108.95(16) . .
C14 N3 C20 110.45(14) . .
C18 O1 C19 113.00(16) . .
C22 O4 C23 111.91(18) . .
C6 C1 C2 119.51(16) . .
C6 C1 S1 120.18(13) . .
C2 C1 S1 120.21(13) . .
C3 C2 C1 119.59(16) . .
C3 C2 C11 120.55(16) . .
C1 C2 C11 119.79(16) . .
C2 C3 C4 121.69(16) . .
C5 C4 C3 117.54(16) . .
C5 C4 C7 122.76(15) . .
C3 C4 C7 119.69(15) . .
C4 C5 C6 122.74(15) . .
C5 C6 C1 118.76(15) . .
C5 C6 C16 120.63(15) . .
C1 C6 C16 120.58(15) . .
C4 C7 C9 109.60(15) . .
C4 C7 C8 112.22(15) . .
C9 C7 C8 108.72(17) . .
C4 C7 C10 109.35(15) . .
C9 C7 C10 108.58(18) . .
C8 C7 C10 108.30(16) . .
N2 C11 C2 114.41(15) . .
N2 C12 C13 112.30(15) . .
N3 C13 C12 115.19(15) . .
N3 C14 C15 113.09(15) . 2
N1 C15 C14 112.39(14) . 2
N1 C16 C6 114.73(15) . .
O2 C17 N2 122.61(16) . .
O2 C17 C18 121.38(16) . .
N2 C17 C18 116.01(16) . .
O1 C18 C17 112.50(16) . .
O3 C21 N1 121.45(17) . .
O3 C21 C22 121.33(17) . .
N1 C21 C22 117.21(16) . .
O4 C22 C21 111.47(17) . .
C24 C24 S1 112.27(16) 2 .

loop_
_geom_bond_atom_site_label_1
_geom_bond_atom_site_label_2
_geom_bond_distance
_geom_bond_site_symmetry_2
S1 C1 1.7860(18) .
S1 C24 1.8272(18) .
N1 C21 1.350(2) .
N1 C16 1.463(2) .
N1 C15 1.467(2) .
N2 C17 1.361(2) .
N2 C11 1.458(2) .
N2 C12 1.464(2) .
N3 C13 1.467(2) .
N3 C14 1.470(2) .
N3 C20 1.470(2) .
O1 C18 1.404(2) .
O1 C19 1.409(3) .
O2 C17 1.225(2) .
O3 C21 1.231(2) .
O4 C22 1.412(2) .
O4 C23 1.416(3) .
C1 C6 1.405(2) .
C1 C2 1.412(3) .
C2 C3 1.385(3) .
C2 C11 1.528(2) .
C3 C4 1.402(2) .
C4 C5 1.387(3) .
C4 C7 1.532(2) .
C5 C6 1.393(3) .
C6 C16 1.524(2) .
C7 C9 1.536(3) .
C7 C8 1.536(3) .
C7 C10 1.537(3) .
C12 C13 1.522(2) .
C14 C15 1.523(3) 2
C15 C14 1.523(3) 2
C17 C18 1.527(3) .
C21 C22 1.527(3) .
C24 C24 1.522(3) 2

loop_
_platon_squeeze_void_nr
_platon_squeeze_void_average_x
_platon_squeeze_void_average_y
_platon_squeeze_void_average_z
_platon_squeeze_void_volume
_platon_squeeze_void_count_electrons
1 0.049 0.054 0.250 626.8 117.1
2 0.473 0.044 0.750 626.8 117.1
